data_7222585
loop_
_publ_author_name
'Minkwitz, R.'
'Preut, H.'
'Seifert, M.'
'Lamek, D.'

_publ_section_title
;
 Die Darstellung von Trifluormethylnitrylhexafluorometallaten
 CF2N(O)H+MF6-, Trifluormethyl hydroxylammonium hexafluorometallaten C F3
 N H2 O H+ MF6- (M=As, Sb) und Kristallstruktur von CF3NH2OH+ AsF6-
;
_journal_name_full
;
Zeitschrift fuer Naturforschung, Teil B. Anorganische Chemie, Organische 
Chemie (42,1987-)
;
_journal_page_first 1241
_journal_page_last 1247
_journal_volume 48
_journal_year 1993
_chemical_formula_sum 'C H3 As F9 N O'
_chemical_name_systematic '((C F3) N H2 (O H)) (As F6)'
_space_group_IT_number 2
_symmetry_space_group_name_Hall '-P 1'
_symmetry_space_group_name_H-M 'P -1'
_cell_angle_alpha 90.93
_cell_angle_beta 95.49
_cell_angle_gamma 102.96
_cell_formula_units_Z 2
_cell_length_a 5.071
_cell_length_b 8.297
_cell_length_c 8.882
_cell_volume 362.238
_citation_journal_id_ASTM ZNBSEN
_cod_data_source_file Minkwitz_ZNBSEN_1993_1054.cif
_cod_data_source_block C1H3As1F9N1O1
_cod_original_cell_volume 362.2385
_cod_original_formula_sum 'C1 H3 As1 F9 N1 O1'
_cod_database_code 7222585

loop_
_symmetry_equiv_pos_as_xyz
x,y,z
-x,-y,-z

loop_
_atom_site_label
_atom_site_type_symbol
_atom_site_fract_x
_atom_site_fract_y
_atom_site_fract_z
_atom_site_occupancy
_atom_site_U_iso_or_equiv
H1 H+1 0.6398 0.2755 0.6531 1 0.0
F4 F-1 0.2547 0.1449 0.4247 1 0.0
F9 F-1 0.8504 0.3743 0.9059 1 0.0
F2 F-1 -0.202 0.0612 0.2894 1 0.0
C1 C+3 0.6906 0.2309 0.8654 1 0.0
H2 H+1 0.4066 0.1568 0.6868 1 0.0
F1 F-1 -0.1144 0.2425 0.5154 1 0.0
F7 F-1 0.5252 0.1808 0.9679 1 0.0
O1 O-1 0.3598 0.3599 0.7464 1 0.0
F5 F-1 -0.2119 0.3524 0.2717 1 0.0
F8 F-1 0.8286 0.1207 0.8382 1 0.0
N1 N-1 0.5248 0.2495 0.7216 1 0.0
As1 As+5 0.02163 0.24748 0.34426 1 0.0
F6 F-1 0.1561 0.2526 0.176 1 0.0
H3 H+1 0.4095 0.3935 0.8336 1 0.0
F3 F-1 0.2467 0.434 0.402 1 0.0
